data_2106482
loop_
_publ_author_name
'Beall, G.W.'
'Mullica, D.F.'
'Milligan, W.O.'

_publ_section_title
;
 The crystal structure of La K Fe (C N)6 (H2 O)4
;
_journal_name_full 'Acta Crystallographica B (24,1968-38,1982)'
_journal_page_first 1446
_journal_page_last 1449
_journal_volume 34
_journal_year 1978
_chemical_formula_sum 'C6 H8 Fe K La N6 O4'
_chemical_name_systematic 'La K (Fe (C N)6) (H2 O)4'
_space_group_IT_number 176
_symmetry_space_group_name_Hall '-P 6c'
_symmetry_space_group_name_H-M 'P 63/m'
_cell_angle_alpha 90
_cell_angle_beta 90
_cell_angle_gamma 120
_cell_formula_units_Z 2
_cell_length_a 7.412
_cell_length_b 7.412
_cell_length_c 13.943
_cell_volume 663.373
_citation_journal_id_ASTM ACBCAR
_cod_data_source_file Beall_ACBCAR_1978_906.cif
_cod_data_source_block C6H8Fe1K1La1N6O4
_cod_original_cell_volume 663.3729
_cod_original_formula_sum 'C6 H8 Fe1 K1 La1 N6 O4'
_cod_database_code 2106482

loop_
_symmetry_equiv_pos_as_xyz
x,y,z
x-y,x,z+1/2
-y,x-y,z
-x,-y,z+1/2
-x+y,-x,z
y,-x+y,z+1/2
-x,-y,-z
-x+y,-x,-z-1/2
y,-x+y,-z
x,y,-z-1/2
x-y,x,-z
-y,x-y,-z-1/2

loop_
_atom_site_label
_atom_site_type_symbol
_atom_site_fract_x
_atom_site_fract_y
_atom_site_fract_z
_atom_site_occupancy
_atom_site_U_iso_or_equiv
O1 O-2 0.4216 0.3506 0.25 1 0.0
La1 La+3 0.3333 0.6667 0.25 1 0.0
N1 N-3 0.2669 0.8856 0.1241 1 0.0
C1 C+2 0.0703 0.2358 0.0778 1 0.0
Fe1 Fe+2 0 0 0 1 0.0
O2 O-2 0.6667 0.3333 0.0726 0.5 0.0
K1 K+1 0.6667 0.3333 0.0874 0.5 0.0
